data_4088722
loop_
_publ_author_name
'Marchetti, Fabio'
'Zacchini, Stefano'
'Zanotti, Valerio'

_publ_section_title
;
 Photochemical Alkyne Insertions into the Iron--Thiocarbonyl Bond of
 [Fe2(CS)(CO)3(Cp)2]
;
_journal_issue 16
_journal_name_full Organometallics
_journal_page_first 2630
_journal_paper_doi 10.1021/acs.organomet.6b00349
_journal_volume 35
_journal_year 2016
_chemical_formula_sum 'C19 H20 Fe2 O2 S'
_chemical_formula_weight 424.11
_space_group_IT_number 14
_space_group_name_Hall '-P 2ybc'
_space_group_name_H-M_alt 'P 1 21/c 1'
_symmetry_cell_setting monoclinic
_symmetry_space_group_name_H-M 'P 1 21/c 1'
_atom_sites_solution_hydrogens geom
_atom_sites_solution_primary direct
_atom_sites_solution_secondary difmap
_audit_creation_method SHELXL-97
_cell_angle_alpha 90.00
_cell_angle_beta 90.62(3)
_cell_angle_gamma 90.00
_cell_formula_units_Z 4
_cell_length_a 7.3927(15)
_cell_length_b 13.293(3)
_cell_length_c 18.042(4)
_cell_measurement_reflns_used 905
_cell_measurement_temperature 293(2)
_cell_measurement_theta_max 28.137
_cell_measurement_theta_min 3.1535
_cell_volume 1772.9(7)
_computing_cell_refinement 'APEX2 (Bruker AXS, 2006)'
_computing_data_collection 'APEX2 (Bruker AXS, 2006)'
_computing_data_reduction 'SAINT (Bruker AXS, 2004)'
_computing_molecular_graphics 'ORTEPII (Johnson, 1996)'
_computing_publication_material 'XCIF (Bruker AXS, 2001)'
_computing_structure_refinement 'SHELXL-97 (Sheldrick, 1997)'
_computing_structure_solution 'SHELXS-97 (Sheldrick, 1990)'
_diffrn_ambient_temperature 293(2)
_diffrn_measured_fraction_theta_full 1.000
_diffrn_measured_fraction_theta_max 1.000
_diffrn_measurement_device_type 'CCD area detector'
_diffrn_measurement_method 'phi and omega scans'
_diffrn_radiation_monochromator graphite
_diffrn_radiation_source 'fine-focus sealed tube'
_diffrn_radiation_type MoK\a
_diffrn_radiation_wavelength 0.71073
_diffrn_reflns_av_R_equivalents 0.0424
_diffrn_reflns_av_sigmaI/netI 0.0305
_diffrn_reflns_limit_h_max 9
_diffrn_reflns_limit_h_min -9
_diffrn_reflns_limit_k_max 17
_diffrn_reflns_limit_k_min -17
_diffrn_reflns_limit_l_max 23
_diffrn_reflns_limit_l_min -23
_diffrn_reflns_number 19091
_diffrn_reflns_theta_full 27.48
_diffrn_reflns_theta_max 27.48
_diffrn_reflns_theta_min 1.90
_exptl_absorpt_coefficient_mu 1.762
_exptl_absorpt_correction_T_max 0.8033
_exptl_absorpt_correction_T_min 0.6979
_exptl_absorpt_correction_type empirical
_exptl_absorpt_process_details
; 
 Data were corrected for Lorentz polarization and absorption
 effects (empirical absorption correction SADABS).
 R(int) =  0.0646 (selected reflections only, before parameter refinement)
 R(int) =  0.0395 (selected reflections only, after parameter refinement)
;
_exptl_crystal_colour black
_exptl_crystal_density_diffrn 1.589
_exptl_crystal_density_method 'not measured'
_exptl_crystal_description prism
_exptl_crystal_F_000 872
_exptl_crystal_size_max 0.22
_exptl_crystal_size_mid 0.18
_exptl_crystal_size_min 0.13
_refine_diff_density_max 0.898
_refine_diff_density_min -0.375
_refine_diff_density_rms 0.094
_refine_ls_extinction_method none
_refine_ls_goodness_of_fit_ref 1.074
_refine_ls_hydrogen_treatment constr
_refine_ls_matrix_type full
_refine_ls_number_parameters 215
_refine_ls_number_reflns 4067
_refine_ls_number_restraints 48
_refine_ls_restrained_S_all 1.071
_refine_ls_R_factor_all 0.0523
_refine_ls_R_factor_gt 0.0436
_refine_ls_shift/su_max 0.001
_refine_ls_shift/su_mean 0.000
_refine_ls_structure_factor_coef Fsqd
_refine_ls_weighting_details 'calc w=1/[\s^2^(Fo^2^)+(0.0600P)^2^+1.2680P] where P=(Fo^2^+2Fc^2^)/3'
_refine_ls_weighting_scheme calc
_refine_ls_wR_factor_gt 0.1106
_refine_ls_wR_factor_ref 0.1174
_reflns_number_gt 3429
_reflns_number_total 4067
_reflns_threshold_expression >2sigma(I)
_cod_data_source_file om6b00349_si_002.cif
_cod_data_source_block 2a
_cod_depositor_comments
;
The following automatic conversions were performed:

data item '_symmetry_cell_setting' value 'Monoclinic' was changed to
'monoclinic' in accordance with the
/home/saulius/struct/COD-crude-data/automatic-downloads/DataCite-retrospective/ACS/depositions/lib/dictionaries/cif_core.dic
dictionary named 'cif_core.dic' version 2.4.2 last updated on
2011-04-26.

Automatic conversion script
Id: cif_fix_values 6909 2019-04-08 15:41:33Z antanas 
;
_cod_original_cell_volume 1772.8(6)
_cod_original_sg_symbol_H-M P2(1)/c
_cod_database_code 4088722

loop_
_symmetry_equiv_pos_as_xyz
'x, y, z'
'-x, y+1/2, -z+1/2'
'-x, -y, -z'
'x, -y-1/2, z-1/2'

loop_
_atom_site_label
_atom_site_type_symbol
_atom_site_fract_x
_atom_site_fract_y
_atom_site_fract_z
_atom_site_U_iso_or_equiv
_atom_site_adp_type
_atom_site_occupancy
_atom_site_symmetry_multiplicity
_atom_site_calc_flag
_atom_site_refinement_flags
_atom_site_disorder_assembly
_atom_site_disorder_group
Fe2 Fe 0.31886(5) 0.63915(3) 0.34590(2) 0.03779(13) Uani 1 1 d . . .
Fe1 Fe 0.28427(5) 0.74263(3) 0.46275(2) 0.03799(13) Uani 1 1 d . . .
C201 C 0.1084(6) 0.5328(3) 0.3620(3) 0.0726(11) Uani 1 1 d . . .
H201 H 0.0104 0.5436 0.3928 0.087 Uiso 1 1 calc R . .
C202 C 0.2750(6) 0.4900(3) 0.3824(2) 0.0653(10) Uani 1 1 d . . .
H220 H 0.3062 0.4669 0.4295 0.078 Uiso 1 1 calc R . .
C203 C 0.3848(6) 0.4879(3) 0.3211(2) 0.0677(10) Uani 1 1 d . . .
H203 H 0.5024 0.4631 0.3195 0.081 Uiso 1 1 calc R . .
C204 C 0.2871(7) 0.5299(3) 0.2614(2) 0.0746(12) Uani 1 1 d . . .
H204 H 0.3294 0.5384 0.2135 0.090 Uiso 1 1 calc R . .
C205 C 0.1171(6) 0.5565(3) 0.2862(2) 0.0728(12) Uani 1 1 d . . .
H205 H 0.0249 0.5849 0.2577 0.087 Uiso 1 1 calc R . .
C101 C 0.2042(16) 0.6451(6) 0.5485(5) 0.053(2) Uiso 0.485(15) 1 d PDU A 1
H101 H 0.2121 0.5754 0.5462 0.064 Uiso 0.485(15) 1 calc PR A 1
C102 C 0.3416(11) 0.7094(8) 0.5738(5) 0.053(3) Uiso 0.485(15) 1 d PDU A 1
H102 H 0.4554 0.6905 0.5914 0.064 Uiso 0.485(15) 1 calc PR A 1
C103 C 0.2722(13) 0.8104(5) 0.5674(4) 0.047(2) Uiso 0.485(15) 1 d PDU A 1
H103 H 0.3332 0.8694 0.5797 0.057 Uiso 0.485(15) 1 calc PR A 1
C104 C 0.0923(11) 0.8027(7) 0.5387(4) 0.0468(19) Uiso 0.485(15) 1 d PDU A 1
H104 H 0.0143 0.8562 0.5294 0.056 Uiso 0.485(15) 1 calc PR A 1
C105 C 0.0535(10) 0.7018(9) 0.5270(4) 0.0479(19) Uiso 0.485(15) 1 d PDU A 1
H105 H -0.0546 0.6762 0.5081 0.058 Uiso 0.485(15) 1 calc PR A 1
C111 C 0.0849(11) 0.6643(8) 0.5268(4) 0.0494(19) Uiso 0.515(15) 1 d PDU A 2
H111 H 0.0015 0.6171 0.5096 0.059 Uiso 0.515(15) 1 calc PR A 2
C112 C 0.0583(11) 0.7673(9) 0.5310(4) 0.0516(19) Uiso 0.515(15) 1 d PDU A 2
H112 H -0.0463 0.8009 0.5162 0.062 Uiso 0.515(15) 1 calc PR A 2
C113 C 0.2150(15) 0.8138(6) 0.5614(5) 0.057(2) Uiso 0.515(15) 1 d PDU A 2
H113 H 0.2305 0.8821 0.5703 0.069 Uiso 0.515(15) 1 calc PR A 2
C114 C 0.3435(10) 0.7371(8) 0.5755(5) 0.051(2) Uiso 0.515(15) 1 d PDU A 2
H114 H 0.4590 0.7458 0.5955 0.061 Uiso 0.515(15) 1 calc PR A 2
C115 C 0.2626(14) 0.6437(5) 0.5535(4) 0.049(2) Uiso 0.515(15) 1 d PDU A 2
H115 H 0.3168 0.5806 0.5562 0.059 Uiso 0.515(15) 1 calc PR A 2
C20 C 0.4690(4) 0.7074(2) 0.29026(16) 0.0438(6) Uani 1 1 d . . .
O20 O 0.5607(4) 0.7500(2) 0.25152(15) 0.0670(7) Uani 1 1 d . . .
C12 C 0.4768(4) 0.6575(2) 0.42898(16) 0.0414(6) Uani 1 1 d . A .
O12 O 0.6178(3) 0.62681(18) 0.45073(14) 0.0583(6) Uani 1 1 d . . .
C1 C 0.4414(4) 0.8413(2) 0.42433(15) 0.0377(6) Uani 1 1 d . A .
S1 S 0.63252(11) 0.89593(7) 0.43816(5) 0.0549(2) Uani 1 1 d . . .
C2 C 0.2762(4) 0.8549(2) 0.38348(16) 0.0378(6) Uani 1 1 d . A .
C3 C 0.1874(4) 0.7672(2) 0.35910(15) 0.0363(5) Uani 1 1 d . A .
C31 C 0.0010(4) 0.7779(3) 0.32443(18) 0.0490(7) Uani 1 1 d . . .
H31A H -0.0646 0.8309 0.3496 0.059 Uiso 1 1 calc R A .
H31B H -0.0655 0.7156 0.3305 0.059 Uiso 1 1 calc R . .
C32 C 0.0141(5) 0.8030(3) 0.24222(19) 0.0575(8) Uani 1 1 d . A .
H32A H 0.0752 0.8662 0.2364 0.086 Uiso 1 1 calc R . .
H32B H -0.1053 0.8076 0.2210 0.086 Uiso 1 1 calc R . .
H32C H 0.0807 0.7512 0.2175 0.086 Uiso 1 1 calc R . .
C21 C 0.1882(5) 0.9593(2) 0.3926(2) 0.0540(8) Uani 1 1 d . . .
H21A H 0.0600 0.9545 0.3811 0.065 Uiso 1 1 calc R A .
H21B H 0.2009 0.9807 0.4438 0.065 Uiso 1 1 calc R . .
C22 C 0.2724(6) 1.0363(3) 0.3433(3) 0.0734(11) Uani 1 1 d . A .
H22A H 0.3990 1.0418 0.3549 0.110 Uiso 1 1 calc R . .
H22B H 0.2149 1.1002 0.3508 0.110 Uiso 1 1 calc R . .
H22C H 0.2572 1.0162 0.2925 0.110 Uiso 1 1 calc R . .

loop_
_atom_site_aniso_label
_atom_site_aniso_U_11
_atom_site_aniso_U_22
_atom_site_aniso_U_33
_atom_site_aniso_U_23
_atom_site_aniso_U_13
_atom_site_aniso_U_12
Fe2 0.0453(2) 0.0320(2) 0.0360(2) 0.00356(14) -0.00460(16) -0.00464(15)
Fe1 0.0393(2) 0.0447(2) 0.0299(2) 0.00406(15) 0.00065(15) -0.00205(16)
C201 0.075(3) 0.0461(19) 0.097(3) -0.0017(19) 0.006(2) -0.0275(18)
C202 0.100(3) 0.0375(17) 0.058(2) 0.0099(15) -0.012(2) -0.0136(18)
C203 0.094(3) 0.0366(16) 0.073(2) -0.0062(16) -0.009(2) 0.0009(17)
C204 0.122(4) 0.048(2) 0.054(2) -0.0094(16) -0.013(2) -0.019(2)
C205 0.089(3) 0.0464(19) 0.082(3) 0.0026(18) -0.040(2) -0.0203(19)
C20 0.0496(16) 0.0410(15) 0.0408(15) -0.0035(12) -0.0017(13) 0.0014(13)
O20 0.0703(16) 0.0726(17) 0.0585(15) 0.0039(12) 0.0210(13) -0.0166(13)
C12 0.0464(15) 0.0379(14) 0.0397(14) 0.0064(11) -0.0040(12) -0.0004(12)
O12 0.0578(14) 0.0570(14) 0.0598(14) 0.0058(11) -0.0181(11) 0.0134(11)
C1 0.0402(14) 0.0353(13) 0.0377(13) -0.0045(11) 0.0003(11) -0.0005(11)
S1 0.0433(4) 0.0548(5) 0.0664(5) -0.0083(4) -0.0068(4) -0.0092(3)
C2 0.0326(12) 0.0355(13) 0.0452(15) 0.0078(11) 0.0015(11) 0.0024(10)
C3 0.0333(12) 0.0431(14) 0.0324(12) 0.0054(10) 0.0012(10) -0.0022(11)
C31 0.0375(15) 0.0578(18) 0.0516(17) -0.0027(14) -0.0042(13) 0.0023(13)
C32 0.0574(19) 0.060(2) 0.0542(19) 0.0084(16) -0.0179(15) 0.0050(16)
C21 0.0542(18) 0.0448(17) 0.063(2) -0.0036(14) -0.0029(15) 0.0106(14)
C22 0.068(2) 0.053(2) 0.100(3) 0.017(2) -0.013(2) 0.0037(18)

loop_
_atom_type_symbol
_atom_type_description
_atom_type_scat_dispersion_real
_atom_type_scat_dispersion_imag
_atom_type_scat_source
C C 0.0033 0.0016 'International Tables Vol C Tables 4.2.6.8 and 6.1.1.4'
H H 0.0000 0.0000 'International Tables Vol C Tables 4.2.6.8 and 6.1.1.4'
O O 0.0106 0.0060 'International Tables Vol C Tables 4.2.6.8 and 6.1.1.4'
S S 0.1246 0.1234 'International Tables Vol C Tables 4.2.6.8 and 6.1.1.4'
Fe Fe 0.3463 0.8444 'International Tables Vol C Tables 4.2.6.8 and 6.1.1.4'

loop_
_geom_angle_atom_site_label_1
_geom_angle_atom_site_label_2
_geom_angle_atom_site_label_3
_geom_angle
C20 Fe2 C12 89.87(13)
C20 Fe2 C3 86.47(13)
C12 Fe2 C3 95.32(12)
C20 Fe2 C202 139.65(16)
C12 Fe2 C202 88.27(14)
C3 Fe2 C202 133.83(15)
C20 Fe2 C204 90.50(16)
C12 Fe2 C204 135.78(16)
C3 Fe2 C204 128.83(16)
C202 Fe2 C204 64.23(15)
C20 Fe2 C203 102.78(16)
C12 Fe2 C203 98.49(14)
C3 Fe2 C203 163.34(15)
C202 Fe2 C203 38.06(17)
C204 Fe2 C203 38.76(16)
C20 Fe2 C201 152.83(16)
C12 Fe2 C201 114.93(16)
C3 Fe2 C201 101.24(15)
C202 Fe2 C201 38.64(16)
C204 Fe2 C201 64.27(18)
C203 Fe2 C201 64.39(18)
C20 Fe2 C205 114.80(16)
C12 Fe2 C205 151.84(14)
C3 Fe2 C205 99.35(15)
C202 Fe2 C205 64.30(15)
C204 Fe2 C205 37.99(18)
C203 Fe2 C205 64.26(17)
C201 Fe2 C205 38.52(16)
C20 Fe2 Fe1 105.38(10)
C12 Fe2 Fe1 48.86(9)
C3 Fe2 Fe1 51.50(8)
C202 Fe2 Fe1 103.44(11)
C204 Fe2 Fe1 163.90(14)
C203 Fe2 Fe1 135.83(11)
C201 Fe2 Fe1 99.63(13)
C205 Fe2 Fe1 128.57(15)
C1 Fe1 C12 80.32(12)
C1 Fe1 C3 76.21(12)
C12 Fe1 C3 93.31(12)
C1 Fe1 C2 42.11(11)
C12 Fe1 C2 102.80(11)
C3 Fe1 C2 40.22(11)
C1 Fe1 C114 105.1(3)
C12 Fe1 C114 98.1(3)
C3 Fe1 C114 168.6(3)
C2 Fe1 C114 135.0(3)
C1 Fe1 C113 99.0(3)
C12 Fe1 C113 136.7(3)
C3 Fe1 C113 129.0(3)
C2 Fe1 C113 104.9(2)
C114 Fe1 C113 39.7(3)
C1 Fe1 C102 112.3(3)
C12 Fe1 C102 92.1(3)
C3 Fe1 C102 170.6(3)
C2 Fe1 C102 145.0(3)
C114 Fe1 C102 10.2(3)
C113 Fe1 C102 47.7(3)
C1 Fe1 C103 93.7(2)
C12 Fe1 C103 125.3(3)
C3 Fe1 C103 138.3(3)
C2 Fe1 C103 108.2(2)
C114 Fe1 C103 31.0(3)
C113 Fe1 C103 12.0(3)
C102 Fe1 C103 40.3(3)
C1 Fe1 C101 151.1(3)
C12 Fe1 C101 94.9(3)
C3 Fe1 C101 132.7(3)
C2 Fe1 C101 161.0(3)
C114 Fe1 C101 47.0(3)
C113 Fe1 C101 65.1(3)
C102 Fe1 C101 39.0(3)
C103 Fe1 C101 65.7(3)
C1 Fe1 C115 140.4(3)
C12 Fe1 C115 86.7(2)
C3 Fe1 C115 142.2(3)
C2 Fe1 C115 170.4(2)
C114 Fe1 C115 40.0(3)
C113 Fe1 C115 66.3(3)
C102 Fe1 C115 30.7(3)
C103 Fe1 C115 64.1(3)
C101 Fe1 C115 12.0(3)
C1 Fe1 C112 126.8(3)
C12 Fe1 C112 150.4(3)
C3 Fe1 C112 103.9(2)
C2 Fe1 C112 105.9(2)
C114 Fe1 C112 66.0(3)
C113 Fe1 C112 39.5(3)
C102 Fe1 C112 68.1(3)
C103 Fe1 C112 50.6(3)
C101 Fe1 C112 55.8(3)
C115 Fe1 C112 65.0(3)
C1 Fe1 C104 113.0(3)
C12 Fe1 C104 157.2(2)
C3 Fe1 C104 107.6(2)
C2 Fe1 C104 99.2(2)
C114 Fe1 C104 61.3(3)
C113 Fe1 C104 27.4(3)
C102 Fe1 C104 66.1(3)
C103 Fe1 C104 39.4(3)
C101 Fe1 C104 64.3(3)
C115 Fe1 C104 71.3(3)
C112 Fe1 C104 14.9(2)
C202 C201 C205 107.3(4)
C202 C201 Fe2 70.4(2)
C205 C201 Fe2 71.2(2)
C202 C201 H201 126.3
C205 C201 H201 126.3
Fe2 C201 H201 123.8
C203 C202 C201 108.6(4)
C203 C202 Fe2 71.1(2)
C201 C202 Fe2 71.0(2)
C203 C202 H220 125.7
C201 C202 H220 125.7
Fe2 C202 H220 123.8
C202 C203 C204 107.7(4)
C202 C203 Fe2 70.9(2)
C204 C203 Fe2 70.6(2)
C202 C203 H203 126.1
C204 C203 H203 126.1
Fe2 C203 H203 124.1
C205 C204 C203 108.4(4)
C205 C204 Fe2 71.7(2)
C203 C204 Fe2 70.7(2)
C205 C204 H204 125.8
C203 C204 H204 125.8
Fe2 C204 H204 123.4
C204 C205 C201 107.9(4)
C204 C205 Fe2 70.3(2)
C201 C205 Fe2 70.3(2)
C204 C205 H205 126.0
C201 C205 H205 126.0
Fe2 C205 H205 125.0
C105 C101 C102 109.6(7)
C105 C101 Fe1 72.2(4)
C102 C101 Fe1 69.9(5)
C105 C101 H101 125.2
C102 C101 H101 125.2
Fe1 C101 H101 124.3
C101 C102 C103 106.6(7)
C101 C102 Fe1 71.1(5)
C103 C102 Fe1 70.0(4)
C101 C102 H102 126.7
C103 C102 H102 126.7
Fe1 C102 H102 123.8
C104 C103 C102 107.0(7)
C104 C103 Fe1 71.9(4)
C102 C103 Fe1 69.7(4)
C104 C103 H103 126.5
C102 C103 H103 126.5
Fe1 C103 H103 123.5
C105 C104 C103 108.4(6)
C105 C104 Fe1 71.3(4)
C103 C104 Fe1 68.7(4)
C105 C104 H104 125.8
C103 C104 H104 125.8
Fe1 C104 H104 125.8
C104 C105 C101 108.4(6)
C104 C105 Fe1 70.9(4)
C101 C105 Fe1 69.5(4)
C104 C105 H105 125.8
C101 C105 H105 125.8
Fe1 C105 H105 125.5
C112 C111 C115 107.6(6)
C112 C111 Fe1 69.5(4)
C115 C111 Fe1 68.9(4)
C112 C111 H111 126.2
C115 C111 H111 126.2
Fe1 C111 H111 127.0
C111 C112 C113 109.6(6)
C111 C112 Fe1 72.6(4)
C113 C112 Fe1 69.2(4)
C111 C112 H112 125.2
C113 C112 H112 125.2
Fe1 C112 H112 124.6
C114 C113 C112 107.5(7)
C114 C113 Fe1 69.9(5)
C112 C113 Fe1 71.3(4)
C114 C113 H113 126.3
C112 C113 H113 126.3
Fe1 C113 H113 124.1
C113 C114 C115 107.3(7)
C113 C114 Fe1 70.3(5)
C115 C114 Fe1 71.1(4)
C113 C114 H114 126.4
C115 C114 H114 126.4
Fe1 C114 H114 123.8
C111 C115 C114 108.0(6)
C111 C115 Fe1 72.2(4)
C114 C115 Fe1 68.9(4)
C111 C115 H115 126.0
C114 C115 H115 126.0
Fe1 C115 H115 124.5
O20 C20 Fe2 176.7(3)
O12 C12 Fe2 138.3(3)
O12 C12 Fe1 138.7(3)
Fe2 C12 Fe1 82.84(12)
C2 C1 S1 140.1(2)
C2 C1 Fe1 75.64(16)
S1 C1 Fe1 143.20(18)
C3 C2 C1 116.6(2)
C3 C2 C21 125.7(3)
C1 C2 C21 114.7(3)
C3 C2 Fe1 68.12(15)
C1 C2 Fe1 62.24(15)
C21 C2 Fe1 125.8(2)
C2 C3 C31 118.0(3)
C2 C3 Fe2 121.59(19)
C31 C3 Fe2 118.6(2)
C2 C3 Fe1 71.66(16)
C31 C3 Fe1 135.2(2)
Fe2 C3 Fe1 78.63(10)
C3 C31 C32 110.8(3)
C3 C31 H31A 109.5
C32 C31 H31A 109.5
C3 C31 H31B 109.5
C32 C31 H31B 109.5
H31A C31 H31B 108.1
C31 C32 H32A 109.5
C31 C32 H32B 109.5
H32A C32 H32B 109.5
C31 C32 H32C 109.5
H32A C32 H32C 109.5
H32B C32 H32C 109.5
C22 C21 C2 111.9(3)
C22 C21 H21A 109.2
C2 C21 H21A 109.2
C22 C21 H21B 109.2
C2 C21 H21B 109.2
H21A C21 H21B 107.9
C21 C22 H22A 109.5
C21 C22 H22B 109.5
H22A C22 H22B 109.5
C21 C22 H22C 109.5
H22A C22 H22C 109.5
H22B C22 H22C 109.5

loop_
_geom_bond_atom_site_label_1
_geom_bond_atom_site_label_2
_geom_bond_distance
Fe2 C20 1.757(3)
Fe2 C12 1.906(3)
Fe2 C3 1.975(3)
Fe2 C202 2.116(3)
Fe2 C204 2.117(4)
Fe2 C203 2.118(4)
Fe2 C201 2.124(4)
Fe2 C205 2.135(3)
Fe2 Fe1 2.5325(7)
Fe1 C1 1.889(3)
Fe1 C12 1.922(3)
Fe1 C3 2.022(3)
Fe1 C2 2.068(3)
Fe1 C114 2.078(8)
Fe1 C113 2.084(8)
Fe1 C102 2.091(9)
Fe1 C103 2.095(7)
Fe1 C101 2.107(8)
Fe1 C115 2.108(7)
Fe1 C112 2.111(7)
Fe1 C104 2.138(7)
C201 C202 1.403(6)
C201 C205 1.405(6)
C201 H201 0.9300
C202 C203 1.381(6)
C202 H220 0.9300
C203 C204 1.405(6)
C203 H203 0.9300
C204 C205 1.384(7)
C204 H204 0.9300
C205 H205 0.9300
C101 C105 1.396(11)
C101 C102 1.401(10)
C101 H101 0.9300
C102 C103 1.442(10)
C102 H102 0.9300
C103 C104 1.426(9)
C103 H103 0.9300
C104 C105 1.388(10)
C104 H104 0.9300
C105 H105 0.9300
C111 C112 1.386(9)
C111 C115 1.421(10)
C111 H111 0.9300
C112 C113 1.417(10)
C112 H112 0.9300
C113 C114 1.414(10)
C113 H113 0.9300
C114 C115 1.433(9)
C114 H114 0.9300
C115 H115 0.9300
C20 O20 1.131(4)
C12 O12 1.182(4)
C1 C2 1.431(4)
C1 S1 1.605(3)
C2 C3 1.407(4)
C2 C21 1.542(4)
C3 C31 1.514(4)
C31 C32 1.524(5)
C31 H31A 0.9700
C31 H31B 0.9700
C32 H32A 0.9600
C32 H32B 0.9600
C32 H32C 0.9600
C21 C22 1.496(5)
C21 H21A 0.9700
C21 H21B 0.9700
C22 H22A 0.9600
C22 H22B 0.9600
C22 H22C 0.9600

loop_
_geom_torsion_atom_site_label_1
_geom_torsion_atom_site_label_2
_geom_torsion_atom_site_label_3
_geom_torsion_atom_site_label_4
_geom_torsion
C20 Fe2 C201 C202 103.6(4)
C12 Fe2 C201 C202 -50.6(3)
C3 Fe2 C201 C202 -151.9(2)
C204 Fe2 C201 C202 80.2(3)
C203 Fe2 C201 C202 37.0(2)
C205 Fe2 C201 C202 117.1(4)
Fe1 Fe2 C201 C202 -99.5(2)
C20 Fe2 C201 C205 -13.5(5)
C12 Fe2 C201 C205 -167.7(3)
C3 Fe2 C201 C205 90.9(3)
C202 Fe2 C201 C205 -117.1(4)
C204 Fe2 C201 C205 -36.9(3)
C203 Fe2 C201 C205 -80.1(3)
Fe1 Fe2 C201 C205 143.4(2)
C205 C201 C202 C203 0.5(4)
Fe2 C201 C202 C203 -61.5(3)
C205 C201 C202 Fe2 61.9(2)
C20 Fe2 C202 C203 -18.4(4)
C12 Fe2 C202 C203 -106.2(3)
C3 Fe2 C202 C203 158.1(2)
C204 Fe2 C202 C203 38.0(3)
C201 Fe2 C202 C203 118.3(4)
C205 Fe2 C202 C203 80.4(3)
Fe1 Fe2 C202 C203 -153.0(2)
C20 Fe2 C202 C201 -136.7(3)
C12 Fe2 C202 C201 135.5(3)
C3 Fe2 C202 C201 39.8(3)
C204 Fe2 C202 C201 -80.3(3)
C203 Fe2 C202 C201 -118.3(4)
C205 Fe2 C202 C201 -38.0(3)
Fe1 Fe2 C202 C201 88.7(2)
C201 C202 C203 C204 0.1(4)
Fe2 C202 C203 C204 -61.3(2)
C201 C202 C203 Fe2 61.4(2)
C20 Fe2 C203 C202 167.9(3)
C12 Fe2 C203 C202 76.1(3)
C3 Fe2 C203 C202 -69.6(5)
C204 Fe2 C203 C202 -117.6(4)
C201 Fe2 C203 C202 -37.6(3)
C205 Fe2 C203 C202 -80.5(3)
Fe1 Fe2 C203 C202 39.3(3)
C20 Fe2 C203 C204 -74.4(3)
C12 Fe2 C203 C204 -166.3(3)
C3 Fe2 C203 C204 48.1(6)
C202 Fe2 C203 C204 117.6(4)
C201 Fe2 C203 C204 80.1(3)
C205 Fe2 C203 C204 37.2(3)
Fe1 Fe2 C203 C204 157.0(2)
C202 C203 C204 C205 -0.7(4)
Fe2 C203 C204 C205 -62.2(3)
C202 C203 C204 Fe2 61.5(2)
C20 Fe2 C204 C205 -132.1(2)
C12 Fe2 C204 C205 137.6(3)
C3 Fe2 C204 C205 -46.2(3)
C202 Fe2 C204 C205 80.5(3)
C203 Fe2 C204 C205 117.9(4)
C201 Fe2 C204 C205 37.4(2)
Fe1 Fe2 C204 C205 38.4(6)
C20 Fe2 C204 C203 110.0(3)
C12 Fe2 C204 C203 19.7(4)
C3 Fe2 C204 C203 -164.1(2)
C202 Fe2 C204 C203 -37.3(3)
C201 Fe2 C204 C203 -80.4(3)
C205 Fe2 C204 C203 -117.9(4)
Fe1 Fe2 C204 C203 -79.4(6)
C203 C204 C205 C201 1.0(4)
Fe2 C204 C205 C201 -60.5(2)
C203 C204 C205 Fe2 61.5(3)
C202 C201 C205 C204 -0.9(4)
Fe2 C201 C205 C204 60.5(3)
C202 C201 C205 Fe2 -61.4(2)
C20 Fe2 C205 C204 54.8(3)
C12 Fe2 C205 C204 -94.3(4)
C3 Fe2 C205 C204 145.2(2)
C202 Fe2 C205 C204 -80.4(3)
C203 Fe2 C205 C204 -37.9(2)
C201 Fe2 C205 C204 -118.4(4)
Fe1 Fe2 C205 C204 -167.26(19)
C20 Fe2 C205 C201 173.3(2)
C12 Fe2 C205 C201 24.1(5)
C3 Fe2 C205 C201 -96.3(3)
C202 Fe2 C205 C201 38.1(3)
C204 Fe2 C205 C201 118.4(4)
C203 Fe2 C205 C201 80.5(3)
Fe1 Fe2 C205 C201 -48.8(3)
C1 Fe1 C101 C105 127.9(7)
C12 Fe1 C101 C105 -153.2(5)
C3 Fe1 C101 C105 -54.1(6)
C2 Fe1 C101 C105 5.2(11)
C114 Fe1 C101 C105 110.3(6)
C113 Fe1 C101 C105 66.9(5)
C102 Fe1 C101 C105 119.5(7)
C103 Fe1 C101 C105 80.1(5)
C115 Fe1 C101 C105 160.0(19)
C112 Fe1 C101 C105 22.4(4)
C104 Fe1 C101 C105 36.5(4)
C1 Fe1 C101 C102 8.4(10)
C12 Fe1 C101 C102 87.2(6)
C3 Fe1 C101 C102 -173.7(5)
C2 Fe1 C101 C102 -114.3(9)
C114 Fe1 C101 C102 -9.3(5)
C113 Fe1 C101 C102 -52.7(5)
C103 Fe1 C101 C102 -39.5(5)
C115 Fe1 C101 C102 40.4(15)
C112 Fe1 C101 C102 -97.2(6)
C104 Fe1 C101 C102 -83.1(5)
C105 C101 C102 C103 -0.2(10)
Fe1 C101 C102 C103 61.4(6)
C105 C101 C102 Fe1 -61.6(6)
C1 Fe1 C102 C101 -175.6(5)
C12 Fe1 C102 C101 -95.2(6)
C3 Fe1 C102 C101 30(2)
C2 Fe1 C102 C101 148.7(5)
C114 Fe1 C102 C101 138(2)
C113 Fe1 C102 C101 102.7(6)
C103 Fe1 C102 C101 116.4(7)
C115 Fe1 C102 C101 -15.3(6)
C112 Fe1 C102 C101 62.1(5)
C104 Fe1 C102 C101 78.1(5)
C1 Fe1 C102 C103 67.9(5)
C12 Fe1 C102 C103 148.3(5)
C3 Fe1 C102 C103 -87(2)
C2 Fe1 C102 C103 32.3(7)
C114 Fe1 C102 C103 22(2)
C113 Fe1 C102 C103 -13.7(4)
C101 Fe1 C102 C103 -116.4(7)
C115 Fe1 C102 C103 -131.8(8)
C112 Fe1 C102 C103 -54.3(5)
C104 Fe1 C102 C103 -38.3(4)
C101 C102 C103 C104 0.6(9)
Fe1 C102 C103 C104 62.7(5)
C101 C102 C103 Fe1 -62.1(6)
C1 Fe1 C103 C104 122.6(5)
C12 Fe1 C103 C104 -156.6(5)
C3 Fe1 C103 C104 49.3(6)
C2 Fe1 C103 C104 82.2(5)
C114 Fe1 C103 C104 -123.9(7)
C113 Fe1 C103 C104 6.1(15)
C102 Fe1 C103 C104 -116.6(6)
C101 Fe1 C103 C104 -78.4(4)
C115 Fe1 C103 C104 -91.6(5)
C112 Fe1 C103 C104 -13.8(4)
C1 Fe1 C103 C102 -120.8(5)
C12 Fe1 C103 C102 -40.0(6)
C3 Fe1 C103 C102 165.9(4)
C2 Fe1 C103 C102 -161.2(5)
C114 Fe1 C103 C102 -7.3(7)
C113 Fe1 C103 C102 122.7(19)
C101 Fe1 C103 C102 38.2(5)
C115 Fe1 C103 C102 25.0(5)
C112 Fe1 C103 C102 102.8(6)
C104 Fe1 C103 C102 116.6(6)
C102 C103 C104 C105 -0.7(8)
Fe1 C103 C104 C105 60.5(5)
C102 C103 C104 Fe1 -61.2(5)
C1 Fe1 C104 C105 174.8(4)
C12 Fe1 C104 C105 -62.6(11)
C3 Fe1 C104 C105 92.6(4)
C2 Fe1 C104 C105 133.2(5)
C114 Fe1 C104 C105 -90.1(5)
C113 Fe1 C104 C105 -122.0(8)
C102 Fe1 C104 C105 -80.0(5)
C103 Fe1 C104 C105 -119.3(6)
C101 Fe1 C104 C105 -37.0(4)
C115 Fe1 C104 C105 -47.5(4)
C112 Fe1 C104 C105 14.8(10)
C1 Fe1 C104 C103 -65.9(5)
C12 Fe1 C104 C103 56.6(11)
C3 Fe1 C104 C103 -148.1(4)
C2 Fe1 C104 C103 -107.5(4)
C114 Fe1 C104 C103 29.2(4)
C113 Fe1 C104 C103 -2.7(7)
C102 Fe1 C104 C103 39.2(4)
C101 Fe1 C104 C103 82.3(4)
C115 Fe1 C104 C103 71.8(4)
C112 Fe1 C104 C103 134.1(13)
C103 C104 C105 C101 0.6(8)
Fe1 C104 C105 C101 59.5(5)
C103 C104 C105 Fe1 -58.9(5)
C102 C101 C105 C104 -0.3(9)
Fe1 C101 C105 C104 -60.4(5)
C102 C101 C105 Fe1 60.1(6)
C1 Fe1 C105 C104 -9.9(8)
C12 Fe1 C105 C104 154.0(5)
C3 Fe1 C105 C104 -99.0(4)
C2 Fe1 C105 C104 -58.8(5)
C114 Fe1 C105 C104 71.4(4)
C113 Fe1 C105 C104 27.9(4)
C102 Fe1 C105 C104 82.1(5)
C103 Fe1 C105 C104 37.6(4)
C101 Fe1 C105 C104 119.2(6)
C115 Fe1 C105 C104 113.8(5)
C112 Fe1 C105 C104 -9.4(7)
C1 Fe1 C105 C101 -129.0(6)
C12 Fe1 C105 C101 34.8(6)
C3 Fe1 C105 C101 141.9(5)
C2 Fe1 C105 C101 -178.0(4)
C114 Fe1 C105 C101 -47.8(5)
C113 Fe1 C105 C101 -91.3(5)
C102 Fe1 C105 C101 -37.0(5)
C103 Fe1 C105 C101 -81.6(5)
C115 Fe1 C105 C101 -5.4(5)
C112 Fe1 C105 C101 -128.5(8)
C104 Fe1 C105 C101 -119.2(6)
C1 Fe1 C111 C112 21.7(12)
C12 Fe1 C111 C112 169.7(4)
C3 Fe1 C111 C112 -87.4(4)
C2 Fe1 C111 C112 -49.5(5)
C114 Fe1 C111 C112 81.1(5)
C113 Fe1 C111 C112 37.4(4)
C102 Fe1 C111 C112 91.0(5)
C103 Fe1 C111 C112 48.3(4)
C101 Fe1 C111 C112 120.2(8)
C115 Fe1 C111 C112 119.4(6)
C104 Fe1 C111 C112 9.6(4)
C1 Fe1 C111 C115 -97.7(11)
C12 Fe1 C111 C115 50.3(5)
C3 Fe1 C111 C115 153.1(4)
C2 Fe1 C111 C115 -168.9(3)
C114 Fe1 C111 C115 -38.3(4)
C113 Fe1 C111 C115 -82.1(4)
C102 Fe1 C111 C115 -28.5(4)
C103 Fe1 C111 C115 -71.1(4)
C101 Fe1 C111 C115 0.8(7)
C112 Fe1 C111 C115 -119.4(6)
C104 Fe1 C111 C115 -109.8(5)
C115 C111 C112 C113 -1.1(8)
Fe1 C111 C112 C113 -59.5(5)
C115 C111 C112 Fe1 58.5(5)
C1 Fe1 C112 C111 -172.7(4)
C12 Fe1 C112 C111 -19.4(9)
C3 Fe1 C112 C111 104.3(4)
C2 Fe1 C112 C111 146.0(4)
C114 Fe1 C112 C111 -81.4(4)
C113 Fe1 C112 C111 -119.7(6)
C102 Fe1 C112 C111 -70.5(5)
C103 Fe1 C112 C111 -113.3(5)
C101 Fe1 C112 C111 -28.3(4)
C115 Fe1 C112 C111 -37.2(4)
C104 Fe1 C112 C111 -149.4(13)
C1 Fe1 C112 C113 -52.9(5)
C12 Fe1 C112 C113 100.3(8)
C3 Fe1 C112 C113 -135.9(5)
C2 Fe1 C112 C113 -94.3(5)
C114 Fe1 C112 C113 38.4(5)
C102 Fe1 C112 C113 49.2(5)
C103 Fe1 C112 C113 6.4(5)
C101 Fe1 C112 C113 91.5(5)
C115 Fe1 C112 C113 82.5(5)
C104 Fe1 C112 C113 -29.7(10)
C111 C112 C113 C114 0.7(9)
Fe1 C112 C113 C114 -60.9(6)
C111 C112 C113 Fe1 61.6(5)
C1 Fe1 C113 C114 -102.8(5)
C12 Fe1 C113 C114 -17.4(7)
C3 Fe1 C113 C114 177.7(4)
C2 Fe1 C113 C114 -145.5(5)
C102 Fe1 C113 C114 9.2(5)
C103 Fe1 C113 C114 -38.1(16)
C101 Fe1 C113 C114 51.8(5)
C115 Fe1 C113 C114 38.7(5)
C112 Fe1 C113 C114 117.5(7)
C104 Fe1 C113 C114 133.5(9)
C1 Fe1 C113 C112 139.7(5)
C12 Fe1 C113 C112 -134.9(6)
C3 Fe1 C113 C112 60.3(5)
C2 Fe1 C113 C112 97.1(5)
C114 Fe1 C113 C112 -117.5(7)
C102 Fe1 C113 C112 -108.2(6)
C103 Fe1 C113 C112 -155.6(19)
C101 Fe1 C113 C112 -65.7(5)
C115 Fe1 C113 C112 -78.8(5)
C104 Fe1 C113 C112 16.0(6)
C112 C113 C114 C115 -0.1(9)
Fe1 C113 C114 C115 -61.9(6)
C112 C113 C114 Fe1 61.8(6)
C1 Fe1 C114 C113 85.9(5)
C12 Fe1 C114 C113 168.0(5)
C3 Fe1 C114 C113 -9.0(17)
C2 Fe1 C114 C113 50.7(6)
C102 Fe1 C114 C113 -138(2)
C103 Fe1 C114 C113 14.5(6)
C101 Fe1 C114 C113 -102.8(6)
C115 Fe1 C114 C113 -117.1(7)
C112 Fe1 C114 C113 -38.1(4)
C104 Fe1 C114 C113 -22.4(4)
C1 Fe1 C114 C115 -157.0(5)
C12 Fe1 C114 C115 -74.9(5)
C3 Fe1 C114 C115 108.1(15)
C2 Fe1 C114 C115 167.8(5)
C113 Fe1 C114 C115 117.1(7)
C102 Fe1 C114 C115 -21(2)
C103 Fe1 C114 C115 131.6(8)
C101 Fe1 C114 C115 14.3(4)
C112 Fe1 C114 C115 79.0(5)
C104 Fe1 C114 C115 94.7(5)
C112 C111 C115 C114 1.0(8)
Fe1 C111 C115 C114 59.8(5)
C112 C111 C115 Fe1 -58.9(5)
C113 C114 C115 C111 -0.5(9)
Fe1 C114 C115 C111 -61.9(5)
C113 C114 C115 Fe1 61.4(6)
C1 Fe1 C115 C111 154.5(5)
C12 Fe1 C115 C111 -135.1(5)
C3 Fe1 C115 C111 -44.0(6)
C2 Fe1 C115 C111 54.8(19)
C114 Fe1 C115 C111 118.2(6)
C113 Fe1 C115 C111 79.7(4)
C102 Fe1 C115 C111 125.2(8)
C103 Fe1 C115 C111 92.8(5)
C101 Fe1 C115 C111 -1.8(15)
C112 Fe1 C115 C111 36.2(4)
C104 Fe1 C115 C111 50.8(4)
C1 Fe1 C115 C114 36.3(7)
C12 Fe1 C115 C114 106.8(5)
C3 Fe1 C115 C114 -162.1(4)
C2 Fe1 C115 C114 -63(2)
C113 Fe1 C115 C114 -38.4(4)
C102 Fe1 C115 C114 7.0(7)
C103 Fe1 C115 C114 -25.4(4)
C101 Fe1 C115 C114 -119.9(18)
C112 Fe1 C115 C114 -81.9(5)
C104 Fe1 C115 C114 -67.4(5)
C12 Fe2 C20 O20 171(5)
C3 Fe2 C20 O20 -94(5)
C202 Fe2 C20 O20 84(5)
C204 Fe2 C20 O20 35(5)
C203 Fe2 C20 O20 72(5)
C201 Fe2 C20 O20 14(5)
C205 Fe2 C20 O20 5(5)
Fe1 Fe2 C20 O20 -142(5)
C20 Fe2 C12 O12 -73.4(4)
C3 Fe2 C12 O12 -159.8(4)
C202 Fe2 C12 O12 66.3(4)
C204 Fe2 C12 O12 17.2(5)
C203 Fe2 C12 O12 29.5(4)
C201 Fe2 C12 O12 95.2(4)
C205 Fe2 C12 O12 78.8(5)
Fe1 Fe2 C12 O12 175.9(4)
C20 Fe2 C12 Fe1 110.73(13)
C3 Fe2 C12 Fe1 24.29(11)
C202 Fe2 C12 Fe1 -109.58(15)
C204 Fe2 C12 Fe1 -158.68(19)
C203 Fe2 C12 Fe1 -146.36(14)
C201 Fe2 C12 Fe1 -80.73(16)
C205 Fe2 C12 Fe1 -97.0(4)
C1 Fe1 C12 O12 85.1(4)
C3 Fe1 C12 O12 160.5(4)
C2 Fe1 C12 O12 121.0(4)
C114 Fe1 C12 O12 -18.9(4)
C113 Fe1 C12 O12 -7.7(6)
C102 Fe1 C12 O12 -27.1(5)
C103 Fe1 C12 O12 -2.6(5)
C101 Fe1 C12 O12 -66.1(4)
C115 Fe1 C12 O12 -57.4(4)
C112 Fe1 C12 O12 -73.5(7)
C104 Fe1 C12 O12 -43.0(9)
C1 Fe1 C12 Fe2 -99.03(12)
C3 Fe1 C12 Fe2 -23.63(11)
C2 Fe1 C12 Fe2 -63.17(12)
C114 Fe1 C12 Fe2 157.0(3)
C113 Fe1 C12 Fe2 168.1(3)
C102 Fe1 C12 Fe2 148.7(3)
C103 Fe1 C12 Fe2 173.3(3)
C101 Fe1 C12 Fe2 109.8(3)
C115 Fe1 C12 Fe2 118.5(3)
C112 Fe1 C12 Fe2 102.4(6)
C104 Fe1 C12 Fe2 132.8(8)
C12 Fe1 C1 C2 121.59(18)
C3 Fe1 C1 C2 25.73(16)
C114 Fe1 C1 C2 -142.6(3)
C113 Fe1 C1 C2 -102.3(3)
C102 Fe1 C1 C2 -150.1(3)
C103 Fe1 C1 C2 -113.2(3)
C101 Fe1 C1 C2 -155.8(5)
C115 Fe1 C1 C2 -165.8(3)
C112 Fe1 C1 C2 -71.4(3)
C104 Fe1 C1 C2 -77.8(3)
C12 Fe1 C1 S1 -69.9(3)
C3 Fe1 C1 S1 -165.7(3)
C2 Fe1 C1 S1 168.5(4)
C114 Fe1 C1 S1 26.0(4)
C113 Fe1 C1 S1 66.2(4)
C102 Fe1 C1 S1 18.4(4)
C103 Fe1 C1 S1 55.3(4)
C101 Fe1 C1 S1 12.7(7)
C115 Fe1 C1 S1 2.7(5)
C112 Fe1 C1 S1 97.1(4)
C104 Fe1 C1 S1 90.8(4)
S1 C1 C2 C3 148.0(3)
Fe1 C1 C2 C3 -42.7(2)
S1 C1 C2 C21 -50.3(4)
Fe1 C1 C2 C21 119.0(2)
S1 C1 C2 Fe1 -169.3(4)
C1 Fe1 C2 C3 139.2(2)
C12 Fe1 C2 C3 79.80(17)
C114 Fe1 C2 C3 -164.6(3)
C113 Fe1 C2 C3 -133.8(3)
C102 Fe1 C2 C3 -167.3(4)
C103 Fe1 C2 C3 -145.9(3)
C101 Fe1 C2 C3 -78.1(8)
C115 Fe1 C2 C3 -110.2(16)
C112 Fe1 C2 C3 -92.8(3)
C104 Fe1 C2 C3 -106.4(3)
C12 Fe1 C2 C1 -59.44(18)
C3 Fe1 C2 C1 -139.2(2)
C114 Fe1 C2 C1 56.1(4)
C113 Fe1 C2 C1 86.9(3)
C102 Fe1 C2 C1 53.5(5)
C103 Fe1 C2 C1 74.8(3)
C101 Fe1 C2 C1 142.6(7)
C115 Fe1 C2 C1 110.5(16)
C112 Fe1 C2 C1 127.9(3)
C104 Fe1 C2 C1 114.3(3)
C1 Fe1 C2 C21 -101.7(3)
C12 Fe1 C2 C21 -161.1(2)
C3 Fe1 C2 C21 119.1(3)
C114 Fe1 C2 C21 -45.6(4)
C113 Fe1 C2 C21 -14.8(4)
C102 Fe1 C2 C21 -48.2(5)
C103 Fe1 C2 C21 -26.8(4)
C101 Fe1 C2 C21 41.0(8)
C115 Fe1 C2 C21 8.8(17)
C112 Fe1 C2 C21 26.3(4)
C104 Fe1 C2 C21 12.7(4)
C1 C2 C3 C31 172.3(3)
C21 C2 C3 C31 12.9(4)
Fe1 C2 C3 C31 132.0(3)
C1 C2 C3 Fe2 -23.1(3)
C21 C2 C3 Fe2 177.4(2)
Fe1 C2 C3 Fe2 -63.40(17)
C1 C2 C3 Fe1 40.3(2)
C21 C2 C3 Fe1 -119.2(3)
C20 Fe2 C3 C2 -52.9(2)
C12 Fe2 C3 C2 36.6(2)
C202 Fe2 C3 C2 129.4(2)
C204 Fe2 C3 C2 -140.7(3)
C203 Fe2 C3 C2 -177.4(4)
C201 Fe2 C3 C2 153.4(2)
C205 Fe2 C3 C2 -167.5(2)
Fe1 Fe2 C3 C2 60.0(2)
C20 Fe2 C3 C31 111.6(2)
C12 Fe2 C3 C31 -158.9(2)
C202 Fe2 C3 C31 -66.2(3)
C204 Fe2 C3 C31 23.8(3)
C203 Fe2 C3 C31 -13.0(6)
C201 Fe2 C3 C31 -42.1(3)
C205 Fe2 C3 C31 -3.0(3)
Fe1 Fe2 C3 C31 -135.6(2)
C20 Fe2 C3 Fe1 -112.86(12)
C12 Fe2 C3 Fe1 -23.32(11)
C202 Fe2 C3 Fe1 69.39(19)
C204 Fe2 C3 Fe1 159.34(17)
C203 Fe2 C3 Fe1 122.6(5)
C201 Fe2 C3 Fe1 93.43(15)
C205 Fe2 C3 Fe1 132.57(14)
C1 Fe1 C3 C2 -26.80(16)
C12 Fe1 C3 C2 -105.98(17)
C114 Fe1 C3 C2 71.0(13)
C113 Fe1 C3 C2 63.7(4)
C102 Fe1 C3 C2 129.0(19)
C103 Fe1 C3 C2 53.1(4)
C101 Fe1 C3 C2 154.2(4)
C115 Fe1 C3 C2 165.2(4)
C112 Fe1 C3 C2 98.3(4)
C104 Fe1 C3 C2 83.4(3)
C1 Fe1 C3 C31 -138.4(3)
C12 Fe1 C3 C31 142.4(3)
C2 Fe1 C3 C31 -111.6(4)
C114 Fe1 C3 C31 -40.6(14)
C113 Fe1 C3 C31 -48.0(5)
C102 Fe1 C3 C31 17(2)
C103 Fe1 C3 C31 -58.5(5)
C101 Fe1 C3 C31 42.6(5)
C115 Fe1 C3 C31 53.6(5)
C112 Fe1 C3 C31 -13.3(5)
C104 Fe1 C3 C31 -28.3(4)
C1 Fe1 C3 Fe2 102.23(11)
C12 Fe1 C3 Fe2 23.04(11)
C2 Fe1 C3 Fe2 129.02(18)
C114 Fe1 C3 Fe2 -159.9(13)
C113 Fe1 C3 Fe2 -167.3(3)
C102 Fe1 C3 Fe2 -101.9(19)
C103 Fe1 C3 Fe2 -177.9(4)
C101 Fe1 C3 Fe2 -76.7(4)
C115 Fe1 C3 Fe2 -65.8(4)
C112 Fe1 C3 Fe2 -132.6(3)
C104 Fe1 C3 Fe2 -147.6(3)
C2 C3 C31 C32 84.5(3)
Fe2 C3 C31 C32 -80.5(3)
Fe1 C3 C31 C32 176.2(2)
C3 C2 C21 C22 -118.4(3)
C1 C2 C21 C22 81.8(4)
Fe1 C2 C21 C22 154.3(3)
